data_7004330
loop_
_publ_author_name
'Lee, Jen-Jeh'
'Yang, Feng-Zhao'
'Lin, Ya-Fan'
'Chang, Ya-Chun'
'Yu, Kuo-Hsuan'
'Chang, Mu-Chieh'
'Lee, Gene-Hsiang'
'Liu, Yi-Hung'
'Wang, Yu'
'Liu, Shiuh-Tzung'
'Chen, Jwu-Ting'

_publ_section_title
;
 Unsymmetrical bidentate ligands of \a-aminoaldimines leading to
 sterically controlled selectivity of geometrical isomerism in square
 planar coordination
;
_journal_issue 43
_journal_name_full 'Dalton Transactions'
_journal_page_first 5945
_journal_page_last 5956
_journal_paper_doi 10.1039/b805674a
_journal_year 2008
_chemical_formula_sum 'C18 H28 N2 O4 Pd'
_chemical_formula_weight 442.82
_chemical_name_systematic
;
?
;
_space_group_IT_number 61
_symmetry_cell_setting orthorhombic
_symmetry_space_group_name_Hall '-P 2ac 2ab'
_symmetry_space_group_name_H-M 'P b c a'
_atom_sites_solution_hydrogens geom
_atom_sites_solution_primary direct
_atom_sites_solution_secondary difmap
_audit_creation_method SHELXL-97
_cell_angle_alpha 90.00
_cell_angle_beta 90.00
_cell_angle_gamma 90.00
_cell_formula_units_Z 8
_cell_length_a 12.955(2)
_cell_length_b 16.097(4)
_cell_length_c 18.995(4)
_cell_measurement_reflns_used 25
_cell_measurement_temperature 295(2)
_cell_measurement_theta_max 8.22
_cell_measurement_theta_min 5.00
_cell_volume 3961.2(14)
_computing_cell_refinement 'NONIUS CAD4'
_computing_data_collection 'NONIUS CAD4'
_computing_data_reduction NRCSDP
_computing_molecular_graphics SHELXTL
_computing_publication_material SHELXTL
_computing_structure_refinement 'SHELXL-97 (Sheldrick, 1997)'
_computing_structure_solution 'SHELXS-97 (Sheldrick, 1990)'
_diffrn_ambient_temperature 295(2)
_diffrn_measured_fraction_theta_full 0.999
_diffrn_measured_fraction_theta_max 0.999
_diffrn_measurement_device_type 'NONIUS CAD4'
_diffrn_measurement_method '\w-2\q scans'
_diffrn_radiation_monochromator graphite
_diffrn_radiation_source 'fine-focus sealed tube'
_diffrn_radiation_type MoK\a
_diffrn_radiation_wavelength 0.71073
_diffrn_reflns_av_R_equivalents 0.0000
_diffrn_reflns_av_sigmaI/netI 0.0889
_diffrn_reflns_limit_h_max 15
_diffrn_reflns_limit_h_min 0
_diffrn_reflns_limit_k_max 19
_diffrn_reflns_limit_k_min 0
_diffrn_reflns_limit_l_max 22
_diffrn_reflns_limit_l_min 0
_diffrn_reflns_number 3487
_diffrn_reflns_theta_full 25.00
_diffrn_reflns_theta_max 25.00
_diffrn_reflns_theta_min 2.14
_diffrn_standards_decay_% 0
_diffrn_standards_interval_count 60
_diffrn_standards_number 3
_exptl_absorpt_coefficient_mu 0.960
_exptl_absorpt_correction_T_max 0.784
_exptl_absorpt_correction_T_min 0.666
_exptl_absorpt_correction_type 'empirical used psi-scan'
_exptl_crystal_density_diffrn 1.485
_exptl_crystal_density_method 'not measured'
_exptl_crystal_description plate
_exptl_crystal_F_000 1824
_exptl_crystal_size_max 0.20
_exptl_crystal_size_mid 0.20
_exptl_crystal_size_min 0.07
_refine_diff_density_max 0.507
_refine_diff_density_min -0.436
_refine_diff_density_rms 0.103
_refine_ls_extinction_method none
_refine_ls_goodness_of_fit_ref 1.000
_refine_ls_hydrogen_treatment constr
_refine_ls_matrix_type full
_refine_ls_number_parameters 232
_refine_ls_number_reflns 3487
_refine_ls_number_restraints 0
_refine_ls_restrained_S_all 1.000
_refine_ls_R_factor_all 0.1002
_refine_ls_R_factor_gt 0.0348
_refine_ls_shift/su_max 0.011
_refine_ls_shift/su_mean 0.000
_refine_ls_structure_factor_coef Fsqd
_refine_ls_weighting_details 'calc w=1/[\s^2^(Fo^2^)+(0.0085P)^2^+0.0000P] where P=(Fo^2^+2Fc^2^)/3'
_refine_ls_weighting_scheme calc
_refine_ls_wR_factor_gt 0.0538
_refine_ls_wR_factor_ref 0.0631
_reflns_number_gt 1842
_reflns_number_total 3487
_reflns_threshold_expression >2sigma(I)
_cod_data_source_file b805674a.txt
_cod_data_source_block ic5172
_cod_depositor_comments
;
The following automatic conversions were performed:
'_symmetry_cell_setting' value 'Orthorhombic' changed to 'orthorhombic'
according to '/home/saulius/struct/CIF-dictionaries/cif_core.dic'
dictionary named 'cif_core.dic' version 2.4.1 from 2010-06-29.

Automatic conversion script
Id: cif_fix_enum 1527 2010-12-29 10:47:43Z saulius 
;
_cod_original_cell_volume 3961.0(15)
_cod_original_sg_symbol_H-M Pbca
_cod_database_code 7004330

loop_
_symmetry_equiv_pos_as_xyz
'x, y, z'
'-x+1/2, -y, z+1/2'
'-x, y+1/2, -z+1/2'
'x+1/2, -y+1/2, -z'
'-x, -y, -z'
'x-1/2, y, -z-1/2'
'x, -y-1/2, z-1/2'
'-x-1/2, y-1/2, z'

loop_
_atom_site_label
_atom_site_type_symbol
_atom_site_fract_x
_atom_site_fract_y
_atom_site_fract_z
_atom_site_U_iso_or_equiv
_atom_site_adp_type
_atom_site_occupancy
_atom_site_symmetry_multiplicity
_atom_site_calc_flag
_atom_site_refinement_flags
_atom_site_disorder_assembly
_atom_site_disorder_group
Pd Pd 0.85339(3) 0.84011(2) 0.838636(19) 0.02639(10) Uani 1 1 d . . .
O1 O 0.9394(3) 0.8814(2) 0.91965(16) 0.0332(9) Uani 1 1 d . . .
O2 O 1.0633(3) 0.9315(2) 0.8514(2) 0.0542(12) Uani 1 1 d . . .
O3 O 0.9708(2) 0.7614(2) 0.81954(17) 0.0325(9) Uani 1 1 d . . .
O4 O 0.8896(3) 0.6750(3) 0.8910(2) 0.0694(14) Uani 1 1 d . . .
N1 N 0.7624(3) 0.8019(3) 0.7602(2) 0.0309(11) Uani 1 1 d . . .
N2 N 0.7250(3) 0.9132(3) 0.85941(19) 0.0279(11) Uani 1 1 d . . .
C1 C 0.6679(4) 0.8213(3) 0.7672(3) 0.0368(14) Uani 1 1 d . . .
H1A H 0.6208 0.8114 0.7312 0.044 Uiso 1 1 calc R . .
C2 C 0.6342(4) 0.8607(3) 0.8350(3) 0.0359(13) Uani 1 1 d . . .
C3 C 0.5332(4) 0.9074(4) 0.8224(3) 0.0549(19) Uani 1 1 d . . .
H3A H 0.4806 0.8689 0.8083 0.082 Uiso 1 1 calc R . .
H3B H 0.5431 0.9480 0.7859 0.082 Uiso 1 1 calc R . .
H3C H 0.5124 0.9349 0.8649 0.082 Uiso 1 1 calc R . .
C4 C 0.6149(4) 0.7902(3) 0.8864(3) 0.0532(18) Uani 1 1 d . . .
H4A H 0.6786 0.7619 0.8959 0.080 Uiso 1 1 calc R . .
H4B H 0.5664 0.7518 0.8663 0.080 Uiso 1 1 calc R . .
H4C H 0.5874 0.8122 0.9295 0.080 Uiso 1 1 calc R . .
C5 C 0.7302(4) 0.9911(3) 0.8172(3) 0.0412(15) Uani 1 1 d . . .
H5A H 0.7219 0.9770 0.7678 0.049 Uiso 1 1 calc R . .
H5B H 0.6727 1.0264 0.8304 0.049 Uiso 1 1 calc R . .
C6 C 0.8261(4) 1.0388(3) 0.8252(3) 0.066(2) Uani 1 1 d . . .
H6A H 0.8271 1.0833 0.7916 0.098 Uiso 1 1 calc R . .
H6B H 0.8842 1.0030 0.8174 0.098 Uiso 1 1 calc R . .
H6C H 0.8295 1.0613 0.8719 0.098 Uiso 1 1 calc R . .
C7 C 0.7249(4) 0.9321(3) 0.9380(2) 0.0333(14) Uani 1 1 d . . .
H7A H 0.7259 0.8796 0.9631 0.040 Uiso 1 1 calc R . .
H7B H 0.7888 0.9607 0.9491 0.040 Uiso 1 1 calc R . .
C8 C 0.6365(4) 0.9834(3) 0.9670(3) 0.0477(15) Uani 1 1 d . . .
H8A H 0.6497 0.9965 1.0155 0.072 Uiso 1 1 calc R . .
H8B H 0.5735 0.9524 0.9634 0.072 Uiso 1 1 calc R . .
H8C H 0.6304 1.0339 0.9404 0.072 Uiso 1 1 calc R . .
C9 C 1.0279(4) 0.9109(4) 0.9077(3) 0.0393(15) Uani 1 1 d . . .
C10 C 1.0937(4) 0.9166(4) 0.9727(3) 0.069(2) Uani 1 1 d . . .
H10A H 1.1519 0.9518 0.9636 0.104 Uiso 1 1 calc R . .
H10B H 1.1174 0.8621 0.9855 0.104 Uiso 1 1 calc R . .
H10C H 1.0537 0.9394 1.0106 0.104 Uiso 1 1 calc R . .
C11 C 0.9638(4) 0.6953(3) 0.8567(3) 0.0415(16) Uani 1 1 d . . .
C12 C 1.0579(4) 0.6420(3) 0.8532(4) 0.077(2) Uani 1 1 d . . .
H12A H 1.0705 0.6176 0.8985 0.115 Uiso 1 1 calc R . .
H12B H 1.1161 0.6753 0.8397 0.115 Uiso 1 1 calc R . .
H12C H 1.0476 0.5988 0.8190 0.115 Uiso 1 1 calc R . .
C21 C 0.7963(4) 0.7619(4) 0.6967(3) 0.0352(15) Uani 1 1 d . . .
C22 C 0.7874(4) 0.8035(4) 0.6339(3) 0.0453(17) Uani 1 1 d . . .
H22A H 0.7581 0.8562 0.6324 0.054 Uiso 1 1 calc R . .
C23 C 0.8224(5) 0.7661(5) 0.5727(3) 0.070(2) Uani 1 1 d . . .
H23A H 0.8187 0.7940 0.5299 0.084 Uiso 1 1 calc R . .
C24 C 0.8624(5) 0.6879(5) 0.5760(3) 0.071(2) Uani 1 1 d . . .
H24A H 0.8847 0.6619 0.5351 0.086 Uiso 1 1 calc R . .
C25 C 0.8699(5) 0.6474(4) 0.6392(3) 0.068(2) Uani 1 1 d . . .
H25A H 0.8979 0.5942 0.6408 0.082 Uiso 1 1 calc R . .
C26 C 0.8365(4) 0.6847(3) 0.7002(3) 0.0474(17) Uani 1 1 d . . .
H26A H 0.8414 0.6571 0.7431 0.057 Uiso 1 1 calc R . .

loop_
_atom_site_aniso_label
_atom_site_aniso_U_11
_atom_site_aniso_U_22
_atom_site_aniso_U_33
_atom_site_aniso_U_23
_atom_site_aniso_U_13
_atom_site_aniso_U_12
Pd 0.02378(18) 0.03015(19) 0.02523(17) -0.0023(2) 0.0003(2) -0.0018(2)
O1 0.027(2) 0.048(2) 0.0253(19) -0.0026(17) -0.0018(17) -0.006(2)
O2 0.056(3) 0.056(3) 0.051(3) -0.001(2) 0.007(2) -0.019(2)
O3 0.0233(19) 0.039(2) 0.036(2) -0.0003(18) 0.0057(16) -0.0024(18)
O4 0.063(3) 0.046(3) 0.100(4) 0.023(3) 0.030(3) -0.004(3)
N1 0.022(2) 0.040(3) 0.030(2) -0.009(2) -0.005(2) -0.003(2)
N2 0.026(3) 0.028(2) 0.030(2) -0.001(2) 0.0047(19) -0.001(2)
C1 0.034(3) 0.041(4) 0.035(3) -0.007(3) -0.008(3) -0.002(3)
C2 0.030(3) 0.036(3) 0.041(3) -0.014(3) 0.000(3) 0.003(3)
C3 0.029(3) 0.071(5) 0.065(5) -0.022(4) -0.008(3) 0.015(3)
C4 0.046(4) 0.052(4) 0.062(4) -0.013(3) 0.015(3) -0.014(3)
C5 0.043(4) 0.033(3) 0.048(4) 0.000(3) 0.003(3) 0.009(3)
C6 0.061(5) 0.047(4) 0.089(5) 0.034(4) 0.000(4) -0.004(3)
C7 0.040(4) 0.038(4) 0.022(3) -0.003(2) -0.001(3) 0.003(3)
C8 0.050(4) 0.056(4) 0.037(3) -0.008(3) 0.011(3) 0.011(4)
C9 0.034(4) 0.032(4) 0.051(4) -0.008(3) 0.000(3) 0.009(3)
C10 0.047(4) 0.099(6) 0.062(4) -0.031(4) -0.018(4) 0.005(4)
C11 0.036(4) 0.031(3) 0.058(4) 0.001(3) 0.002(3) -0.005(3)
C12 0.057(4) 0.048(5) 0.125(6) 0.024(4) 0.014(5) 0.020(4)
C21 0.026(3) 0.041(4) 0.039(3) -0.023(3) 0.000(3) -0.004(3)
C22 0.039(4) 0.063(4) 0.033(3) -0.006(3) -0.007(3) -0.002(3)
C23 0.058(5) 0.112(7) 0.039(4) -0.014(4) -0.004(3) -0.017(5)
C24 0.042(4) 0.114(7) 0.059(4) -0.050(5) 0.008(4) -0.001(5)
C25 0.047(4) 0.074(5) 0.083(5) -0.048(4) -0.012(4) 0.011(4)
C26 0.052(4) 0.037(4) 0.053(4) -0.018(3) 0.005(3) 0.000(3)

loop_
_atom_type_symbol
_atom_type_description
_atom_type_scat_dispersion_real
_atom_type_scat_dispersion_imag
_atom_type_scat_source
C C 0.0033 0.0016 'International Tables Vol C Tables 4.2.6.8 and 6.1.1.4'
H H 0.0000 0.0000 'International Tables Vol C Tables 4.2.6.8 and 6.1.1.4'
N N 0.0061 0.0033 'International Tables Vol C Tables 4.2.6.8 and 6.1.1.4'
O O 0.0106 0.0060 'International Tables Vol C Tables 4.2.6.8 and 6.1.1.4'
Pd Pd -0.9988 1.0072 'International Tables Vol C Tables 4.2.6.8 and 6.1.1.4'

loop_
_geom_angle_atom_site_label_1
_geom_angle_atom_site_label_2
_geom_angle_atom_site_label_3
_geom_angle
_geom_angle_site_symmetry_1
_geom_angle_site_symmetry_3
_geom_angle_publ_flag
N1 Pd O3 96.77(15) . . ?
N1 Pd O1 177.31(16) . . ?
O3 Pd O1 85.84(13) . . ?
N1 Pd N2 80.97(16) . . ?
O3 Pd N2 175.51(15) . . ?
O1 Pd N2 96.38(14) . . ?
C9 O1 Pd 119.3(4) . . ?
C11 O3 Pd 111.7(3) . . ?
C1 N1 C21 119.5(4) . . ?
C1 N1 Pd 114.6(3) . . ?
C21 N1 Pd 125.8(3) . . ?
C5 N2 C2 109.8(4) . . ?
C5 N2 C7 111.0(4) . . ?
C2 N2 C7 114.1(4) . . ?
C5 N2 Pd 109.7(3) . . ?
C2 N2 Pd 104.3(3) . . ?
C7 N2 Pd 107.4(3) . . ?
N1 C1 C2 118.2(5) . . ?
C1 C2 C4 106.5(4) . . ?
C1 C2 N2 105.7(4) . . ?
C4 C2 N2 110.3(4) . . ?
C1 C2 C3 108.8(5) . . ?
C4 C2 C3 109.2(5) . . ?
N2 C2 C3 115.9(4) . . ?
C6 C5 N2 115.0(5) . . ?
C8 C7 N2 117.7(4) . . ?
O2 C9 O1 127.4(6) . . ?
O2 C9 C10 119.6(6) . . ?
O1 C9 C10 112.9(5) . . ?
O4 C11 O3 125.3(6) . . ?
O4 C11 C12 121.4(6) . . ?
O3 C11 C12 113.3(5) . . ?
C26 C21 C22 121.7(5) . . ?
C26 C21 N1 119.2(6) . . ?
C22 C21 N1 119.1(5) . . ?
C21 C22 C23 119.3(6) . . ?
C24 C23 C22 119.1(7) . . ?
C23 C24 C25 120.6(6) . . ?
C24 C25 C26 120.5(7) . . ?
C21 C26 C25 118.8(6) . . ?

loop_
_geom_bond_atom_site_label_1
_geom_bond_atom_site_label_2
_geom_bond_distance
_geom_bond_site_symmetry_2
_geom_bond_publ_flag
Pd N1 1.996(4) . ?
Pd O3 2.012(3) . ?
Pd O1 2.013(3) . ?
Pd N2 2.075(4) . ?
O1 C9 1.262(6) . ?
O2 C9 1.210(6) . ?
O3 C11 1.281(6) . ?
O4 C11 1.206(6) . ?
N1 C1 1.271(6) . ?
N1 C21 1.437(6) . ?
N2 C5 1.491(6) . ?
N2 C2 1.520(6) . ?
N2 C7 1.524(5) . ?
C1 C2 1.502(6) . ?
C2 C4 1.517(7) . ?
C2 C3 1.528(6) . ?
C5 C6 1.468(7) . ?
C7 C8 1.516(6) . ?
C9 C10 1.504(7) . ?
C11 C12 1.491(7) . ?
C21 C26 1.350(7) . ?
C21 C22 1.373(7) . ?
C22 C23 1.385(8) . ?
C23 C24 1.362(9) . ?
C24 C25 1.369(8) . ?
C25 C26 1.376(7) . ?
